data_1010817
loop_
_publ_author_name
'Venturello, G'

_publ_section_title
;
Carbonato neutro e carbonati basici di berillio
;
_journal_coden_ASTM GCITA9
_journal_name_full 'Gazzetta Chimica Italiana'
_journal_page_first 73
_journal_page_last 86
_journal_volume 69
_journal_year 1939
_chemical_formula_structural 'Be C O3 (H2 O)4'
_chemical_formula_sum 'C H8 Be O7'
_chemical_name_systematic 'Beryllium carbonate tetrahydrate'
_cell_angle_alpha 90
_cell_angle_beta 90
_cell_angle_gamma 120
_cell_formula_units_Z 0
_cell_length_a 5.12
_cell_length_b 5.12
_cell_length_c 15.77
_cell_volume 358.0
_cod_database_code 1010817

loop_
_atom_site_label
_atom_site_fract_x
_atom_site_fract_y
_atom_site_fract_z
? ? ? ?

loop_
_cod_changelog_entry_id
_cod_changelog_entry_author
_cod_changelog_entry_date
_cod_changelog_entry_text
1 'Vaitkus, Antanas' 2022-09-25T21:20:00+03:00
;
 Corrected the summary chemical formula by changing it from 'H8 Be O7'
 to 'C H8 Be O7'.
;
